data_1504992
loop_
_publ_author_name
'Avetta, Jr, Christopher T'
'Konkol, Leah C.'
'Taylor, Carla N.'
'Dugan, Karen C.'
'Stern, Charlotte L.'
'Thomson, Regan J.'

_publ_section_title
;
 Diastereoselective oxidative carbon-carbon bond formation via silyl
 bis-enol ethers.
;
_journal_issue 24
_journal_name_full 'Organic letters'
_journal_page_first 5621
_journal_page_last 5624
_journal_paper_doi 10.1021/ol802516z
_journal_volume 10
_journal_year 2008
_chemical_formula_sum 'C16 H26 O2'
_chemical_formula_weight 250.37
_chemical_name_systematic
; 
 ? 
;
_space_group_IT_number 2
_symmetry_cell_setting triclinic
_symmetry_space_group_name_Hall '-P 1'
_symmetry_space_group_name_H-M 'P -1'
_atom_sites_solution_hydrogens geom
_atom_sites_solution_primary direct
_atom_sites_solution_secondary difmap
_audit_creation_method SHELXL-97
_cell_angle_alpha 101.571(2)
_cell_angle_beta 97.450(2)
_cell_angle_gamma 91.005(2)
_cell_formula_units_Z 2
_cell_length_a 6.4256(7)
_cell_length_b 9.8690(10)
_cell_length_c 11.9398(12)
_cell_measurement_reflns_used 3538
_cell_measurement_temperature 100(2)
_cell_measurement_theta_max 57.40
_cell_measurement_theta_min 4.91
_cell_volume 734.76(13)
_computing_cell_refinement 'Bruker SMART'
_computing_data_collection 'Bruker SMART'
_computing_data_reduction 'Bruker SAINT'
_computing_molecular_graphics 'Bruker SHELXTL'
_computing_publication_material 'Bruker SHELXTL'
_computing_structure_refinement 'SHELXL-97 (Sheldrick, 1997)'
_computing_structure_solution 'SHELXS-97 (Sheldrick, 1990)'
_diffrn_ambient_temperature 100(2)
_diffrn_measured_fraction_theta_full 0.980
_diffrn_measured_fraction_theta_max 0.890
_diffrn_measurement_device_type 'CCD area detector'
_diffrn_measurement_method 'phi and omega scans'
_diffrn_radiation_monochromator graphite
_diffrn_radiation_source 'fine-focus sealed tube'
_diffrn_radiation_type MoK\a
_diffrn_radiation_wavelength 0.71073
_diffrn_reflns_av_R_equivalents 0.0423
_diffrn_reflns_av_sigmaI/netI 0.0435
_diffrn_reflns_limit_h_max 8
_diffrn_reflns_limit_h_min -8
_diffrn_reflns_limit_k_max 12
_diffrn_reflns_limit_k_min -12
_diffrn_reflns_limit_l_max 15
_diffrn_reflns_limit_l_min -15
_diffrn_reflns_number 6869
_diffrn_reflns_theta_full 27.50
_diffrn_reflns_theta_max 28.91
_diffrn_reflns_theta_min 1.76
_exptl_absorpt_coefficient_mu 0.072
_exptl_absorpt_correction_T_max 0.9935
_exptl_absorpt_correction_T_min 0.9796
_exptl_absorpt_correction_type integration
_exptl_absorpt_process_details face-indexed
_exptl_crystal_colour colorless
_exptl_crystal_density_diffrn 1.132
_exptl_crystal_density_method 'not measured'
_exptl_crystal_description plate
_exptl_crystal_F_000 276
_exptl_crystal_size_max 0.278
_exptl_crystal_size_mid 0.258
_exptl_crystal_size_min 0.092
_refine_diff_density_max 0.536
_refine_diff_density_min -0.189
_refine_diff_density_rms 0.073
_refine_ls_extinction_method none
_refine_ls_goodness_of_fit_ref 1.043
_refine_ls_hydrogen_treatment constr
_refine_ls_matrix_type full
_refine_ls_number_parameters 167
_refine_ls_number_reflns 3451
_refine_ls_number_restraints 0
_refine_ls_restrained_S_all 1.043
_refine_ls_R_factor_all 0.0707
_refine_ls_R_factor_gt 0.0547
_refine_ls_shift/su_max 0.000
_refine_ls_shift/su_mean 0.000
_refine_ls_structure_factor_coef Fsqd
_refine_ls_weighting_details 'calc w=1/[\s^2^(Fo^2^)+(0.0939P)^2^+0.0247P] where P=(Fo^2^+2Fc^2^)/3'
_refine_ls_weighting_scheme calc
_refine_ls_wR_factor_gt 0.1375
_refine_ls_wR_factor_ref 0.1498
_reflns_number_gt 2585
_reflns_number_total 3451
_reflns_threshold_expression >2sigma(I)
_cod_data_source_file ol802516z_si_005.cif
_cod_data_source_block s93x21m
_cod_depositor_comments
;
The following automatic conversions were performed:

'_symmetry_cell_setting' value 'Triclinic' changed to 'triclinic'
according to /home/saulius/struct/CIF-dictionaries/cif_core.dic
dictionary named 'cif_core.dic' version 2.4.1 from 2010-06-29.

Automatic conversion script
Id: cif_fix_values 1715 2011-07-08 13:25:40Z adriana 
;
_cod_original_sg_symbol_H-M P-1
_cod_database_code 1504992

loop_
_symmetry_equiv_pos_as_xyz
'x, y, z'
'-x, -y, -z'

loop_
_atom_site_label
_atom_site_type_symbol
_atom_site_fract_x
_atom_site_fract_y
_atom_site_fract_z
_atom_site_U_iso_or_equiv
_atom_site_adp_type
_atom_site_occupancy
_atom_site_symmetry_multiplicity
_atom_site_calc_flag
_atom_site_refinement_flags
O1 O 1.13221(13) 0.35645(9) 0.59484(7) 0.0237(2) Uani 1 1 d .
O2 O 0.99982(13) 0.15427(9) 0.35651(7) 0.0243(2) Uani 1 1 d .
C1 C 1.03273(18) 0.26241(12) 0.61869(10) 0.0180(3) Uani 1 1 d .
C2 C 1.11331(18) 0.19269(13) 0.71596(10) 0.0206(3) Uani 1 1 d .
H2A H 1.2531 0.2344 0.7525 0.025 Uiso 1 1 calc R
H2B H 1.1297 0.0932 0.6849 0.025 Uiso 1 1 calc R
C3 C 0.96098(19) 0.20798(12) 0.80778(10) 0.0202(3) Uani 1 1 d .
C4 C 0.74134(19) 0.15381(13) 0.74677(11) 0.0222(3) Uani 1 1 d .
H4A H 0.7447 0.0529 0.7170 0.027 Uiso 1 1 calc R
H4B H 0.6411 0.1686 0.8040 0.027 Uiso 1 1 calc R
C5 C 0.66129(19) 0.22295(14) 0.64699(11) 0.0237(3) Uani 1 1 d .
H5A H 0.6403 0.3219 0.6777 0.028 Uiso 1 1 calc R
H5B H 0.5235 0.1790 0.6092 0.028 Uiso 1 1 calc R
C6 C 0.81481(18) 0.21168(12) 0.55645(10) 0.0190(3) Uani 1 1 d .
H6 H 0.8219 0.1114 0.5210 0.023 Uiso 1 1 calc R
C7 C 0.74728(18) 0.28772(13) 0.45899(10) 0.0192(3) Uani 1 1 d .
H7 H 0.7803 0.3887 0.4901 0.023 Uiso 1 1 calc R
C8 C 0.87103(18) 0.24357(12) 0.35799(10) 0.0191(3) Uani 1 1 d .
C9 C 0.81641(18) 0.31425(13) 0.25773(10) 0.0204(3) Uani 1 1 d .
H9A H 0.8976 0.2745 0.1948 0.024 Uiso 1 1 calc R
H9B H 0.8574 0.4140 0.2826 0.024 Uiso 1 1 calc R
C10 C 0.57928(19) 0.29765(12) 0.21144(11) 0.0212(3) Uani 1 1 d .
C11 C 0.45610(19) 0.34469(14) 0.31359(11) 0.0255(3) Uani 1 1 d .
H11A H 0.4841 0.4454 0.3429 0.031 Uiso 1 1 calc R
H11B H 0.3040 0.3292 0.2856 0.031 Uiso 1 1 calc R
C12 C 0.51082(19) 0.26999(14) 0.41276(11) 0.0252(3) Uani 1 1 d .
H12A H 0.4714 0.1702 0.3859 0.030 Uiso 1 1 calc R
H12B H 0.4289 0.3072 0.4760 0.030 Uiso 1 1 calc R
C13 C 1.0346(2) 0.12210(15) 0.89728(12) 0.0282(3) Uani 1 1 d .
H13A H 1.1780 0.1531 0.9331 0.042 Uiso 1 1 calc R
H13B H 1.0325 0.0242 0.8595 0.042 Uiso 1 1 calc R
H13C H 0.9407 0.1339 0.9566 0.042 Uiso 1 1 calc R
C14 C 0.9595(2) 0.36057(13) 0.86776(11) 0.0288(3) Uani 1 1 d .
H14A H 0.8617 0.3707 0.9251 0.043 Uiso 1 1 calc R
H14B H 0.9149 0.4163 0.8103 0.043 Uiso 1 1 calc R
H14C H 1.1011 0.3923 0.9062 0.043 Uiso 1 1 calc R
C15 C 0.5224(2) 0.14591(13) 0.15381(12) 0.0296(3) Uani 1 1 d .
H15A H 0.3696 0.1330 0.1335 0.044 Uiso 1 1 calc R
H15B H 0.5715 0.0862 0.2073 0.044 Uiso 1 1 calc R
H15C H 0.5897 0.1216 0.0838 0.044 Uiso 1 1 calc R
C16 C 0.5273(2) 0.38883(14) 0.12300(12) 0.0287(3) Uani 1 1 d .
H16A H 0.6071 0.3603 0.0582 0.043 Uiso 1 1 calc R
H16B H 0.5650 0.4858 0.1594 0.043 Uiso 1 1 calc R
H16C H 0.3766 0.3789 0.0947 0.043 Uiso 1 1 calc R

loop_
_atom_site_aniso_label
_atom_site_aniso_U_11
_atom_site_aniso_U_22
_atom_site_aniso_U_33
_atom_site_aniso_U_23
_atom_site_aniso_U_13
_atom_site_aniso_U_12
O1 0.0211(5) 0.0225(5) 0.0277(5) 0.0045(4) 0.0057(4) -0.0028(4)
O2 0.0215(5) 0.0230(5) 0.0282(5) 0.0039(4) 0.0039(4) 0.0040(4)
C1 0.0158(5) 0.0181(6) 0.0197(6) 0.0010(5) 0.0055(5) 0.0026(4)
C2 0.0160(6) 0.0224(6) 0.0230(6) 0.0046(5) 0.0018(5) 0.0012(5)
C3 0.0201(6) 0.0208(6) 0.0206(6) 0.0052(5) 0.0039(5) 0.0009(5)
C4 0.0197(6) 0.0241(6) 0.0249(7) 0.0088(5) 0.0053(5) -0.0001(5)
C5 0.0150(6) 0.0329(7) 0.0261(7) 0.0116(5) 0.0044(5) 0.0009(5)
C6 0.0156(6) 0.0204(6) 0.0220(6) 0.0059(5) 0.0037(5) 0.0006(5)
C7 0.0157(6) 0.0220(6) 0.0209(6) 0.0065(5) 0.0031(5) 0.0011(5)
C8 0.0145(5) 0.0178(6) 0.0235(6) 0.0022(5) 0.0010(5) -0.0037(5)
C9 0.0175(6) 0.0218(6) 0.0224(6) 0.0050(5) 0.0041(5) -0.0012(5)
C10 0.0182(6) 0.0226(6) 0.0237(6) 0.0076(5) 0.0017(5) -0.0006(5)
C11 0.0178(6) 0.0338(7) 0.0273(7) 0.0110(6) 0.0033(5) 0.0055(5)
C12 0.0164(6) 0.0365(7) 0.0252(7) 0.0121(6) 0.0030(5) 0.0028(5)
C13 0.0281(7) 0.0330(7) 0.0253(7) 0.0106(6) 0.0023(5) 0.0029(6)
C14 0.0339(7) 0.0248(7) 0.0277(7) 0.0017(5) 0.0101(6) -0.0001(6)
C15 0.0285(7) 0.0273(7) 0.0305(7) 0.0059(6) -0.0040(6) -0.0052(6)
C16 0.0268(7) 0.0330(7) 0.0297(7) 0.0140(6) 0.0036(6) 0.0029(6)

loop_
_atom_type_symbol
_atom_type_description
_atom_type_scat_dispersion_real
_atom_type_scat_dispersion_imag
_atom_type_scat_source
C C 0.0033 0.0016 'International Tables Vol C Tables 4.2.6.8 and 6.1.1.4'
H H 0.0000 0.0000 'International Tables Vol C Tables 4.2.6.8 and 6.1.1.4'
O O 0.0106 0.0060 'International Tables Vol C Tables 4.2.6.8 and 6.1.1.4'

loop_
_geom_angle_atom_site_label_1
_geom_angle_atom_site_label_2
_geom_angle_atom_site_label_3
_geom_angle
O1 C1 C2 121.99(11)
O1 C1 C6 122.62(11)
C2 C1 C6 115.32(10)
C1 C2 C3 111.09(10)
C1 C2 H2A 109.4
C3 C2 H2A 109.4
C1 C2 H2B 109.4
C3 C2 H2B 109.4
H2A C2 H2B 108.0
C13 C3 C14 109.25(11)
C13 C3 C4 109.41(10)
C14 C3 C4 111.15(10)
C13 C3 C2 109.43(10)
C14 C3 C2 109.34(10)
C4 C3 C2 108.24(10)
C5 C4 C3 113.82(10)
C5 C4 H4A 108.8
C3 C4 H4A 108.8
C5 C4 H4B 108.8
C3 C4 H4B 108.8
H4A C4 H4B 107.7
C4 C5 C6 112.27(10)
C4 C5 H5A 109.2
C6 C5 H5A 109.2
C4 C5 H5B 109.2
C6 C5 H5B 109.2
H5A C5 H5B 107.9
C1 C6 C7 111.50(10)
C1 C6 C5 108.40(10)
C7 C6 C5 113.92(10)
C1 C6 H6 107.6
C7 C6 H6 107.6
C5 C6 H6 107.6
C8 C7 C6 111.37(10)
C8 C7 C12 108.51(10)
C6 C7 C12 114.32(10)
C8 C7 H7 107.5
C6 C7 H7 107.5
C12 C7 H7 107.5
O2 C8 C9 122.24(11)
O2 C8 C7 122.49(11)
C9 C8 C7 115.22(10)
C8 C9 C10 112.05(9)
C8 C9 H9A 109.2
C10 C9 H9A 109.2
C8 C9 H9B 109.2
C10 C9 H9B 109.2
H9A C9 H9B 107.9
C16 C10 C15 109.30(11)
C16 C10 C11 109.07(10)
C15 C10 C11 111.00(11)
C16 C10 C9 109.80(10)
C15 C10 C9 109.47(10)
C11 C10 C9 108.18(10)
C12 C11 C10 113.83(10)
C12 C11 H11A 108.8
C10 C11 H11A 108.8
C12 C11 H11B 108.8
C10 C11 H11B 108.8
H11A C11 H11B 107.7
C11 C12 C7 111.44(10)
C11 C12 H12A 109.3
C7 C12 H12A 109.3
C11 C12 H12B 109.3
C7 C12 H12B 109.3
H12A C12 H12B 108.0
C3 C13 H13A 109.5
C3 C13 H13B 109.5
H13A C13 H13B 109.5
C3 C13 H13C 109.5
H13A C13 H13C 109.5
H13B C13 H13C 109.5
C3 C14 H14A 109.5
C3 C14 H14B 109.5
H14A C14 H14B 109.5
C3 C14 H14C 109.5
H14A C14 H14C 109.5
H14B C14 H14C 109.5
C10 C15 H15A 109.5
C10 C15 H15B 109.5
H15A C15 H15B 109.5
C10 C15 H15C 109.5
H15A C15 H15C 109.5
H15B C15 H15C 109.5
C10 C16 H16A 109.5
C10 C16 H16B 109.5
H16A C16 H16B 109.5
C10 C16 H16C 109.5
H16A C16 H16C 109.5
H16B C16 H16C 109.5

loop_
_geom_bond_atom_site_label_1
_geom_bond_atom_site_label_2
_geom_bond_distance
O1 C1 1.2179(14)
O2 C8 1.2187(14)
C1 C2 1.5058(17)
C1 C6 1.5231(16)
C2 C3 1.5491(16)
C2 H2A 0.9900
C2 H2B 0.9900
C3 C13 1.5266(17)
C3 C14 1.5331(17)
C3 C4 1.5358(17)
C4 C5 1.5261(16)
C4 H4A 0.9900
C4 H4B 0.9900
C5 C6 1.5448(17)
C5 H5A 0.9900
C5 H5B 0.9900
C6 C7 1.5286(17)
C6 H6 1.0000
C7 C8 1.5252(17)
C7 C12 1.5422(16)
C7 H7 1.0000
C8 C9 1.5091(16)
C9 C10 1.5462(16)
C9 H9A 0.9900
C9 H9B 0.9900
C10 C16 1.5286(17)
C10 C15 1.5336(17)
C10 C11 1.5381(17)
C11 C12 1.5234(17)
C11 H11A 0.9900
C11 H11B 0.9900
C12 H12A 0.9900
C12 H12B 0.9900
C13 H13A 0.9800
C13 H13B 0.9800
C13 H13C 0.9800
C14 H14A 0.9800
C14 H14B 0.9800
C14 H14C 0.9800
C15 H15A 0.9800
C15 H15B 0.9800
C15 H15C 0.9800
C16 H16A 0.9800
C16 H16B 0.9800
C16 H16C 0.9800

loop_
_geom_torsion_atom_site_label_1
_geom_torsion_atom_site_label_2
_geom_torsion_atom_site_label_3
_geom_torsion_atom_site_label_4
_geom_torsion
O1 C1 C2 C3 119.99(12)
C6 C1 C2 C3 -57.26(13)
C1 C2 C3 C13 173.45(10)
C1 C2 C3 C14 -66.92(13)
C1 C2 C3 C4 54.29(13)
C13 C3 C4 C5 -174.20(10)
C14 C3 C4 C5 65.06(13)
C2 C3 C4 C5 -55.03(13)
C3 C4 C5 C6 55.46(14)
O1 C1 C6 C7 3.08(16)
C2 C1 C6 C7 -179.68(9)
O1 C1 C6 C5 -123.09(12)
C2 C1 C6 C5 54.14(13)
C4 C5 C6 C1 -51.50(13)
C4 C5 C6 C7 -176.26(10)
C1 C6 C7 C8 71.42(13)
C5 C6 C7 C8 -165.50(10)
C1 C6 C7 C12 -165.15(10)
C5 C6 C7 C12 -42.07(15)
C6 C7 C8 O2 2.88(16)
C12 C7 C8 O2 -123.80(12)
C6 C7 C8 C9 -179.50(9)
C12 C7 C8 C9 53.83(13)
O2 C8 C9 C10 122.47(12)
C7 C8 C9 C10 -55.16(13)
C8 C9 C10 C16 171.42(10)
C8 C9 C10 C15 -68.58(13)
C8 C9 C10 C11 52.49(13)
C16 C10 C11 C12 -174.57(10)
C15 C10 C11 C12 64.94(14)
C9 C10 C11 C12 -55.18(14)
C10 C11 C12 C7 57.46(15)
C8 C7 C12 C11 -53.29(14)
C6 C7 C12 C11 -178.25(10)
